data_4128418
loop_
_publ_author_name
'von Grotthuss, Esther'
'Prey, Sven E.'
'Bolte, Michael'
'Lerner, Hans-Wolfram'
'Wagner, Matthias'

_publ_section_title
;
 Dual Role of Doubly Reduced Arylboranes as Dihydrogen- and
 Hydride-Transfer Catalysts.
;
_journal_issue 14
_journal_name_full 'Journal of the American Chemical Society'
_journal_page_first 6082
_journal_page_last 6091
_journal_paper_doi 10.1021/jacs.9b01998
_journal_volume 141
_journal_year 2019
_chemical_formula_moiety 'C34 H38 B2 K2 O2'
_chemical_formula_sum 'C34 H38 B2 K2 O2'
_chemical_formula_weight 578.46
_space_group_crystal_system monoclinic
_space_group_IT_number 14
_space_group_name_Hall '-P 2ybc'
_space_group_name_H-M_alt 'P 1 21/c 1'
_atom_sites_solution_hydrogens geom
_audit_creation_method SHELXL-2016/6
_cell_angle_alpha 90
_cell_angle_beta 90.278(12)
_cell_angle_gamma 90
_cell_formula_units_Z 2
_cell_length_a 6.3580(9)
_cell_length_b 12.581(2)
_cell_length_c 19.691(3)
_cell_measurement_reflns_used 8870
_cell_measurement_temperature 173(2)
_cell_measurement_theta_max 25.35
_cell_measurement_theta_min 3.37
_cell_volume 1575.1(4)
_computing_cell_refinement 'X-Area (Stoe & Cie, 2001)'
_computing_data_collection 'X-Area (Stoe & Cie, 2001)'
_computing_data_reduction 'X-Area (Stoe & Cie, 2001)'
_computing_molecular_graphics 'XP in SHELXTL-Plus (Sheldrick, 2008)'
_computing_publication_material SHELXL
_computing_structure_refinement 'SHELXL (Sheldrick, 2008)'
_computing_structure_solution 'SHELXS (Sheldrick, 2008)'
_diffrn_ambient_temperature 173(2)
_diffrn_measured_fraction_theta_full 0.999
_diffrn_measured_fraction_theta_max 0.999
_diffrn_measurement_device_type 'STOE IPDS II two-circle-diffractometer'
_diffrn_measurement_method \w
_diffrn_radiation_type MoK\a
_diffrn_radiation_wavelength 0.71073
_diffrn_reflns_av_R_equivalents 0.1002
_diffrn_reflns_av_unetI/netI 0.1259
_diffrn_reflns_Laue_measured_fraction_full 0.999
_diffrn_reflns_Laue_measured_fraction_max 0.999
_diffrn_reflns_limit_h_max 7
_diffrn_reflns_limit_h_min -7
_diffrn_reflns_limit_k_max 14
_diffrn_reflns_limit_k_min -14
_diffrn_reflns_limit_l_max 22
_diffrn_reflns_limit_l_min -23
_diffrn_reflns_number 8870
_diffrn_reflns_point_group_measured_fraction_full 0.999
_diffrn_reflns_point_group_measured_fraction_max 0.999
_diffrn_reflns_theta_full 25.000
_diffrn_reflns_theta_max 25.024
_diffrn_reflns_theta_min 3.238
_diffrn_source 'Genix 3D I\mS microfocus X-ray source'
_exptl_absorpt_coefficient_mu 0.329
_exptl_absorpt_correction_T_max 1.000
_exptl_absorpt_correction_T_min 0.602
_exptl_absorpt_correction_type multi-scan
_exptl_absorpt_process_details 'X-Area (Stoe & Cie, 2001)'
_exptl_crystal_colour 'dark red'
_exptl_crystal_density_diffrn 1.220
_exptl_crystal_description needle
_exptl_crystal_F_000 612
_exptl_crystal_size_max 0.220
_exptl_crystal_size_mid 0.080
_exptl_crystal_size_min 0.030
_refine_diff_density_max 0.380
_refine_diff_density_min -0.358
_refine_diff_density_rms 0.067
_refine_ls_extinction_method none
_refine_ls_goodness_of_fit_ref 0.971
_refine_ls_hydrogen_treatment constr
_refine_ls_matrix_type full
_refine_ls_number_parameters 182
_refine_ls_number_reflns 2778
_refine_ls_number_restraints 0
_refine_ls_restrained_S_all 0.971
_refine_ls_R_factor_all 0.1380
_refine_ls_R_factor_gt 0.0735
_refine_ls_shift/su_max 0.000
_refine_ls_shift/su_mean 0.000
_refine_ls_structure_factor_coef Fsqd
_refine_ls_weighting_details 'w=1/[\s^2^(Fo^2^)+(0.0708P)^2^] where P=(Fo^2^+2Fc^2^)/3'
_refine_ls_weighting_scheme calc
_refine_ls_wR_factor_gt 0.1518
_refine_ls_wR_factor_ref 0.1750
_reflns_Friedel_coverage 0.000
_reflns_number_gt 1572
_reflns_number_total 2778
_reflns_threshold_expression 'I > 2\s(I)'
_cod_data_source_file ja9b01998_si_002.cif
_cod_data_source_block wa2500
_cod_original_sg_symbol_H-M 'P 21/c'
_cod_database_code 4128418
_shelx_shelxl_version_number 2016/6
_shelx_space_group_comment
; 
The symmetry employed for this shelxl refinement is uniquely defined 
by the following loop, which should always be used as a source of 
symmetry information in preference to the above space-group names. 
They are only intended as comments. 
;
_shelx_estimated_absorpt_t_min 0.931
_shelx_estimated_absorpt_t_max 0.990

loop_
_space_group_symop_operation_xyz
'x, y, z'
'-x, y+1/2, -z+1/2'
'-x, -y, -z'
'x, -y-1/2, z-1/2'

loop_
_atom_site_label
_atom_site_type_symbol
_atom_site_fract_x
_atom_site_fract_y
_atom_site_fract_z
_atom_site_U_iso_or_equiv
_atom_site_adp_type
_atom_site_occupancy
_atom_site_site_symmetry_order
_atom_site_calc_flag
_atom_site_refinement_flags_posn
_atom_site_refinement_flags_adp
K1 K 0.81860(18) 0.38983(9) 0.55789(6) 0.0443(3) Uani 1 1 d . .
B1 B 0.3739(8) 0.4788(4) 0.5645(3) 0.0335(12) Uani 1 1 d . .
C1 C 0.5073(7) 0.5797(3) 0.5568(2) 0.0325(11) Uani 1 1 d . .
C2 C 0.6276(7) 0.6005(3) 0.4952(2) 0.0322(10) Uani 1 1 d . .
C3 C 0.7452(7) 0.6986(4) 0.4941(2) 0.0341(11) Uani 1 1 d . .
H3 H 0.820324 0.715637 0.453968 0.041 Uiso 1 1 calc R U
C4 C 0.7554(8) 0.7680(4) 0.5467(2) 0.0417(12) Uani 1 1 d . .
H4 H 0.837392 0.830840 0.543007 0.050 Uiso 1 1 calc R U
C5 C 0.6437(9) 0.7464(4) 0.6070(3) 0.0446(13) Uani 1 1 d . .
H5 H 0.652115 0.793687 0.644565 0.054 Uiso 1 1 calc R U
C6 C 0.5226(8) 0.6561(4) 0.6106(2) 0.0386(11) Uani 1 1 d . .
H6 H 0.444919 0.643670 0.650887 0.046 Uiso 1 1 calc R U
C11 C 0.2411(7) 0.4557(3) 0.6307(2) 0.0327(11) Uani 1 1 d . .
C12 C 0.2656(8) 0.3601(4) 0.6690(2) 0.0403(12) Uani 1 1 d . .
H12 H 0.372759 0.311632 0.656067 0.048 Uiso 1 1 calc R U
C13 C 0.1421(9) 0.3350(4) 0.7234(3) 0.0459(13) Uani 1 1 d . .
H13 H 0.168757 0.270560 0.747086 0.055 Uiso 1 1 calc R U
C14 C -0.0206(9) 0.3998(4) 0.7453(2) 0.0477(13) Uani 1 1 d . .
C15 C -0.0489(8) 0.4959(4) 0.7089(2) 0.0453(13) Uani 1 1 d . .
H15 H -0.158378 0.543079 0.721753 0.054 Uiso 1 1 calc R U
C16 C 0.0792(8) 0.5226(4) 0.6551(2) 0.0378(11) Uani 1 1 d . .
H16 H 0.057674 0.589151 0.633380 0.045 Uiso 1 1 calc R U
C17 C -0.1608(11) 0.3708(5) 0.8032(3) 0.0704(18) Uani 1 1 d . .
H17A H -0.108922 0.305610 0.824735 0.106 Uiso 1 1 calc R U
H17B H -0.304160 0.359171 0.786218 0.106 Uiso 1 1 calc R U
H17C H -0.161305 0.428633 0.836521 0.106 Uiso 1 1 calc R U
O21 O 0.7775(8) 0.1901(3) 0.5961(2) 0.0762(14) Uani 1 1 d . .
C22 C 0.6885(11) 0.1131(5) 0.5513(3) 0.0701(17) Uani 1 1 d . .
H22A H 0.797435 0.062903 0.535349 0.084 Uiso 1 1 calc R U
H22B H 0.623220 0.148042 0.511369 0.084 Uiso 1 1 calc R U
C23 C 0.5256(11) 0.0563(5) 0.5926(3) 0.0655(17) Uani 1 1 d . .
H23A H 0.518993 -0.019854 0.580137 0.079 Uiso 1 1 calc R U
H23B H 0.384953 0.088428 0.585579 0.079 Uiso 1 1 calc R U
C24 C 0.5982(13) 0.0699(5) 0.6658(4) 0.085(2) Uani 1 1 d . .
H24A H 0.486745 0.103200 0.693596 0.102 Uiso 1 1 calc R U
H24B H 0.636389 0.000547 0.686136 0.102 Uiso 1 1 calc R U
C25 C 0.7851(14) 0.1405(6) 0.6611(4) 0.097(3) Uani 1 1 d . .
H25A H 0.781859 0.194740 0.697454 0.116 Uiso 1 1 calc R U
H25B H 0.915954 0.098429 0.666003 0.116 Uiso 1 1 calc R U

loop_
_atom_site_aniso_label
_atom_site_aniso_U_11
_atom_site_aniso_U_22
_atom_site_aniso_U_33
_atom_site_aniso_U_23
_atom_site_aniso_U_13
_atom_site_aniso_U_12
K1 0.0360(6) 0.0336(5) 0.0633(7) 0.0045(6) -0.0069(5) 0.0024(6)
B1 0.028(3) 0.026(3) 0.046(3) -0.003(2) 0.001(2) 0.005(2)
C1 0.035(3) 0.024(2) 0.039(2) -0.0034(18) -0.001(2) 0.0059(19)
C2 0.031(3) 0.025(2) 0.041(2) 0.0015(19) -0.0028(19) 0.008(2)
C3 0.031(3) 0.031(2) 0.041(3) 0.006(2) 0.004(2) 0.001(2)
C4 0.043(3) 0.028(2) 0.054(3) -0.002(2) -0.001(2) 0.001(2)
C5 0.054(3) 0.033(3) 0.047(3) -0.005(2) -0.003(3) -0.002(2)
C6 0.039(3) 0.038(3) 0.039(3) 0.001(2) 0.002(2) 0.003(2)
C11 0.034(3) 0.026(2) 0.038(2) 0.0017(19) -0.002(2) -0.001(2)
C12 0.044(3) 0.034(3) 0.043(3) -0.003(2) -0.004(2) 0.001(2)
C13 0.056(4) 0.038(3) 0.044(3) 0.003(2) 0.000(3) -0.003(3)
C14 0.056(3) 0.046(3) 0.042(3) -0.005(2) 0.009(2) -0.011(3)
C15 0.042(3) 0.043(3) 0.051(3) -0.011(2) 0.014(2) 0.002(3)
C16 0.046(3) 0.029(2) 0.038(3) 0.000(2) 0.003(2) 0.004(2)
C17 0.080(5) 0.060(4) 0.071(4) -0.003(3) 0.029(3) -0.011(4)
O21 0.091(3) 0.049(2) 0.088(3) 0.020(2) -0.027(3) -0.024(2)
C22 0.083(5) 0.046(3) 0.082(4) -0.001(3) -0.005(4) 0.006(4)
C23 0.075(5) 0.046(3) 0.075(4) 0.005(3) -0.011(3) -0.007(3)
C24 0.102(6) 0.054(4) 0.100(5) 0.018(4) -0.020(4) -0.025(4)
C25 0.124(7) 0.080(5) 0.086(5) 0.029(4) -0.046(5) -0.043(5)

loop_
_atom_type_symbol
_atom_type_description
_atom_type_scat_dispersion_real
_atom_type_scat_dispersion_imag
_atom_type_scat_source
C C 0.0033 0.0016 'International Tables Vol C Tables 4.2.6.8 and 6.1.1.4'
H H 0.0000 0.0000 'International Tables Vol C Tables 4.2.6.8 and 6.1.1.4'
B B 0.0013 0.0007 'International Tables Vol C Tables 4.2.6.8 and 6.1.1.4'
O O 0.0106 0.0060 'International Tables Vol C Tables 4.2.6.8 and 6.1.1.4'
K K 0.2009 0.2494 'International Tables Vol C Tables 4.2.6.8 and 6.1.1.4'

loop_
_geom_angle_atom_site_label_1
_geom_angle_atom_site_label_2
_geom_angle_atom_site_label_3
_geom_angle
_geom_angle_site_symmetry_1
_geom_angle_site_symmetry_3
O21 K1 C2 92.47(14) . 3_666
O21 K1 C16 113.59(13) . 1_655
C2 K1 C16 134.96(13) 3_666 1_655
O21 K1 B1 104.19(16) . .
C2 K1 B1 29.45(13) 3_666 .
C16 K1 B1 106.00(14) 1_655 .
O21 K1 C1 105.08(13) . 3_666
C2 K1 C1 27.66(12) 3_666 3_666
C16 K1 C1 139.35(12) 1_655 3_666
B1 K1 C1 50.52(13) . 3_666
O21 K1 C1 132.22(15) . .
C2 K1 C1 50.83(12) 3_666 .
C16 K1 C1 85.81(12) 1_655 .
B1 K1 C1 28.89(13) . .
C1 K1 C1 58.15(14) 3_666 .
O21 K1 C11 101.92(13) . 1_655
C2 K1 C11 160.78(13) 3_666 1_655
C16 K1 C11 26.39(12) 1_655 1_655
B1 K1 C11 132.37(13) . 1_655
C1 K1 C11 150.45(12) 3_666 1_655
C1 K1 C11 110.08(12) . 1_655
O21 K1 C3 81.10(15) . 3_766
C2 K1 C3 136.50(12) 3_666 3_766
C16 K1 C3 85.45(13) 1_655 3_766
B1 K1 C3 163.55(13) . 3_766
C1 K1 C3 113.21(12) 3_666 3_766
C1 K1 C3 145.98(13) . 3_766
C11 K1 C3 59.52(12) 1_655 3_766
O21 K1 B1 132.57(14) . 3_666
C2 K1 B1 49.91(13) 3_666 3_666
C16 K1 B1 113.70(13) 1_655 3_666
B1 K1 B1 58.96(18) . 3_666
C1 K1 B1 28.42(12) 3_666 3_666
C1 K1 B1 49.30(13) . 3_666
C11 K1 B1 122.36(13) 1_655 3_666
C3 K1 B1 105.88(13) 3_766 3_666
O21 K1 C2 150.62(14) . .
C2 K1 C2 58.19(15) 3_666 .
C16 K1 C2 89.57(12) 1_655 .
B1 K1 C2 49.73(13) . .
C1 K1 C2 49.79(11) 3_666 .
C1 K1 C2 26.92(12) . .
C11 K1 C2 106.39(11) 1_655 .
C3 K1 C2 120.26(12) 3_766 .
B1 K1 C2 28.22(12) 3_666 .
O21 K1 C15 98.69(14) . 1_655
C2 K1 C15 121.39(13) 3_666 1_655
C16 K1 C15 24.23(13) 1_655 1_655
B1 K1 C15 92.58(14) . 1_655
C1 K1 C15 139.76(13) 3_666 1_655
C1 K1 C15 81.82(12) . 1_655
C11 K1 C15 44.25(12) 1_655 1_655
C3 K1 C15 102.10(13) 3_766 1_655
B1 K1 C15 124.10(13) 3_666 1_655
C2 K1 C15 96.11(12) . 1_655
O21 K1 K1 145.60(13) . 3_766
C2 K1 K1 107.31(9) 3_666 3_766
C16 K1 K1 71.59(10) 1_655 3_766
B1 K1 K1 106.74(11) . 3_766
C1 K1 K1 83.76(9) 3_666 3_766
C1 K1 K1 80.94(9) . 3_766
C11 K1 K1 67.09(8) 1_655 3_766
C3 K1 K1 65.10(9) 3_766 3_766
B1 K1 K1 57.48(10) 3_666 3_766
C2 K1 K1 57.01(9) . 3_766
C15 K1 K1 94.62(10) 1_655 3_766
C1 B1 C2 117.4(4) . 3_666
C1 B1 C11 122.1(4) . .
C2 B1 C11 120.5(4) 3_666 .
C1 B1 K1 77.7(3) . .
C2 B1 K1 74.4(2) 3_666 .
C11 B1 K1 117.8(3) . .
C1 B1 K1 72.8(2) . 3_666
C2 B1 K1 75.9(2) 3_666 3_666
C11 B1 K1 121.2(3) . 3_666
K1 B1 K1 121.03(18) . 3_666
C6 C1 C2 117.4(4) . .
C6 C1 B1 121.1(4) . .
C2 C1 B1 121.5(4) . .
C6 C1 K1 120.1(3) . 3_666
C2 C1 K1 73.9(2) . 3_666
B1 C1 K1 78.8(2) . 3_666
C6 C1 K1 118.0(3) . .
C2 C1 K1 78.9(2) . .
B1 C1 K1 73.5(2) . .
K1 C1 K1 121.85(13) 3_666 .
C3 C2 C1 116.0(4) . .
C3 C2 B1 122.9(4) . 3_666
C1 C2 B1 121.1(4) . 3_666
C3 C2 K1 116.5(3) . 3_666
C1 C2 K1 78.4(3) . 3_666
B1 C2 K1 76.1(2) 3_666 3_666
C3 C2 K1 121.6(3) . .
C1 C2 K1 74.2(2) . .
B1 C2 K1 75.9(2) 3_666 .
K1 C2 K1 121.81(15) 3_666 .
C4 C3 C2 124.2(5) . .
C4 C3 K1 115.8(3) . 3_766
C2 C3 K1 99.2(3) . 3_766
C4 C3 H3 117.9 . .
C2 C3 H3 117.9 . .
K1 C3 H3 50.6 3_766 .
C3 C4 C5 119.7(5) . .
C3 C4 H4 120.1 . .
C5 C4 H4 120.1 . .
C6 C5 C4 119.0(5) . .
C6 C5 H5 120.5 . .
C4 C5 H5 120.5 . .
C5 C6 C1 123.6(5) . .
C5 C6 H6 118.2 . .
C1 C6 H6 118.2 . .
C16 C11 C12 113.5(4) . .
C16 C11 B1 124.2(4) . .
C12 C11 B1 122.2(4) . .
C16 C11 K1 72.0(3) . 1_455
C12 C11 K1 96.3(3) . 1_455
B1 C11 K1 97.5(3) . 1_455
C13 C12 C11 123.1(5) . .
C13 C12 H12 118.4 . .
C11 C12 H12 118.4 . .
C12 C13 C14 122.6(5) . .
C12 C13 H13 118.7 . .
C14 C13 H13 118.7 . .
C13 C14 C15 115.9(5) . .
C13 C14 C17 122.8(5) . .
C15 C14 C17 121.3(5) . .
C16 C15 C14 121.4(5) . .
C16 C15 K1 64.2(3) . 1_455
C14 C15 K1 98.0(3) . 1_455
C16 C15 H15 119.3 . .
C14 C15 H15 119.3 . .
K1 C15 H15 107.6 1_455 .
C15 C16 C11 123.3(4) . .
C15 C16 K1 91.6(3) . 1_455
C11 C16 K1 81.6(3) . 1_455
C15 C16 H16 118.4 . .
C11 C16 H16 118.4 . .
K1 C16 H16 97.1 1_455 .
C14 C17 H17A 109.5 . .
C14 C17 H17B 109.5 . .
H17A C17 H17B 109.5 . .
C14 C17 H17C 109.5 . .
H17A C17 H17C 109.5 . .
H17B C17 H17C 109.5 . .
C22 O21 C25 105.6(5) . .
C22 O21 K1 120.7(3) . .
C25 O21 K1 132.1(4) . .
O21 C22 C23 105.2(5) . .
O21 C22 H22A 110.7 . .
C23 C22 H22A 110.7 . .
O21 C22 H22B 110.7 . .
C23 C22 H22B 110.7 . .
H22A C22 H22B 108.8 . .
C22 C23 C24 104.6(5) . .
C22 C23 H23A 110.8 . .
C24 C23 H23A 110.8 . .
C22 C23 H23B 110.8 . .
C24 C23 H23B 110.8 . .
H23A C23 H23B 108.9 . .
C25 C24 C23 104.3(6) . .
C25 C24 H24A 110.9 . .
C23 C24 H24A 110.9 . .
C25 C24 H24B 110.9 . .
C23 C24 H24B 110.9 . .
H24A C24 H24B 108.9 . .
O21 C25 C24 107.1(5) . .
O21 C25 H25A 110.3 . .
C24 C25 H25A 110.3 . .
O21 C25 H25B 110.3 . .
C24 C25 H25B 110.3 . .
H25A C25 H25B 108.5 . .

loop_
_geom_bond_atom_site_label_1
_geom_bond_atom_site_label_2
_geom_bond_distance
_geom_bond_site_symmetry_2
K1 O21 2.636(4) .
K1 C2 3.021(4) 3_666
K1 C16 3.028(5) 1_655
K1 B1 3.045(5) .
K1 C1 3.081(4) 3_666
K1 C1 3.103(4) .
K1 C11 3.149(4) 1_655
K1 C3 3.163(5) 3_766
K1 B1 3.163(5) 3_666
K1 C2 3.163(4) .
K1 C15 3.362(5) 1_655
K1 K1 4.272(2) 3_766
B1 C1 1.535(7) .
B1 C2 1.542(7) 3_666
B1 C11 1.583(7) .
C1 C6 1.434(6) .
C1 C2 1.460(6) .
C2 C3 1.444(6) .
C3 C4 1.355(7) .
C3 H3 0.9500 .
C4 C5 1.414(7) .
C4 H4 0.9500 .
C5 C6 1.374(7) .
C5 H5 0.9500 .
C6 H6 0.9500 .
C11 C16 1.415(7) .
C11 C12 1.428(6) .
C12 C13 1.368(7) .
C12 H12 0.9500 .
C13 C14 1.388(7) .
C13 H13 0.9500 .
C14 C15 1.417(7) .
C14 C17 1.495(8) .
C15 C16 1.381(7) .
C15 H15 0.9500 .
C16 H16 0.9500 .
C17 H17A 0.9800 .
C17 H17B 0.9800 .
C17 H17C 0.9800 .
O21 C22 1.425(7) .
O21 C25 1.425(8) .
C22 C23 1.501(9) .
C22 H22A 0.9900 .
C22 H22B 0.9900 .
C23 C24 1.522(9) .
C23 H23A 0.9900 .
C23 H23B 0.9900 .
C24 C25 1.487(10) .
C24 H24A 0.9900 .
C24 H24B 0.9900 .
C25 H25A 0.9900 .
C25 H25B 0.9900 .

loop_
_geom_torsion_atom_site_label_1
_geom_torsion_atom_site_label_2
_geom_torsion_atom_site_label_3
_geom_torsion_atom_site_label_4
_geom_torsion
_geom_torsion_site_symmetry_1
_geom_torsion_site_symmetry_4
C2 B1 C1 C6 -178.1(4) 3_666 .
C11 B1 C1 C6 2.1(7) . .
K1 B1 C1 C6 -113.1(4) . .
K1 B1 C1 C6 118.5(4) 3_666 .
C2 B1 C1 C2 0.3(7) 3_666 .
C11 B1 C1 C2 -179.5(4) . .
K1 B1 C1 C2 65.3(4) . .
K1 B1 C1 C2 -63.1(4) 3_666 .
C2 B1 C1 K1 63.4(4) 3_666 3_666
C11 B1 C1 K1 -116.4(4) . 3_666
K1 B1 C1 K1 128.33(12) . 3_666
C2 B1 C1 K1 -65.0(3) 3_666 .
C11 B1 C1 K1 115.2(4) . .
K1 B1 C1 K1 -128.33(12) 3_666 .
C6 C1 C2 C3 -2.0(6) . .
B1 C1 C2 C3 179.5(4) . .
K1 C1 C2 C3 114.0(3) 3_666 .
K1 C1 C2 C3 -117.9(3) . .
C6 C1 C2 B1 178.1(4) . 3_666
B1 C1 C2 B1 -0.3(7) . 3_666
K1 C1 C2 B1 -65.9(4) 3_666 3_666
K1 C1 C2 B1 62.2(4) . 3_666
C6 C1 C2 K1 -116.0(4) . 3_666
B1 C1 C2 K1 65.5(4) . 3_666
K1 C1 C2 K1 128.08(11) . 3_666
C6 C1 C2 K1 115.9(4) . .
B1 C1 C2 K1 -62.5(4) . .
K1 C1 C2 K1 -128.08(10) 3_666 .
C1 C2 C3 C4 2.6(6) . .
B1 C2 C3 C4 -177.6(4) 3_666 .
K1 C2 C3 C4 92.3(5) 3_666 .
K1 C2 C3 C4 -84.3(5) . .
C1 C2 C3 K1 132.5(3) . 3_766
B1 C2 C3 K1 -47.6(4) 3_666 3_766
K1 C2 C3 K1 -137.78(18) 3_666 3_766
K1 C2 C3 K1 45.7(3) . 3_766
C2 C3 C4 C5 -0.9(7) . .
K1 C3 C4 C5 -123.7(4) 3_766 .
C3 C4 C5 C6 -1.4(7) . .
C4 C5 C6 C1 1.9(7) . .
C2 C1 C6 C5 -0.1(7) . .
B1 C1 C6 C5 178.4(4) . .
K1 C1 C6 C5 -86.6(5) 3_666 .
K1 C1 C6 C5 91.5(5) . .
C1 B1 C11 C16 59.7(6) . .
C2 B1 C11 C16 -120.1(5) 3_666 .
K1 B1 C11 C16 152.3(4) . .
K1 B1 C11 C16 -28.6(6) 3_666 .
C1 B1 C11 C12 -124.6(5) . .
C2 B1 C11 C12 55.6(6) 3_666 .
K1 B1 C11 C12 -32.0(5) . .
K1 B1 C11 C12 147.0(3) 3_666 .
C1 B1 C11 K1 133.1(4) . 1_455
C2 B1 C11 K1 -46.7(4) 3_666 1_455
K1 B1 C11 K1 -134.3(2) . 1_455
K1 B1 C11 K1 44.7(3) 3_666 1_455
C16 C11 C12 C13 1.0(7) . .
B1 C11 C12 C13 -175.1(4) . .
K1 C11 C12 C13 -72.1(5) 1_455 .
C11 C12 C13 C14 1.1(8) . .
C12 C13 C14 C15 -1.5(7) . .
C12 C13 C14 C17 177.8(5) . .
C13 C14 C15 C16 -0.2(7) . .
C17 C14 C15 C16 -179.5(5) . .
C13 C14 C15 K1 64.4(5) . 1_455
C17 C14 C15 K1 -115.0(5) . 1_455
C14 C15 C16 C11 2.4(8) . .
K1 C15 C16 C11 -81.0(4) 1_455 .
C14 C15 C16 K1 83.4(5) . 1_455
C12 C11 C16 C15 -2.7(7) . .
B1 C11 C16 C15 173.3(4) . .
K1 C11 C16 C15 86.4(5) 1_455 .
C12 C11 C16 K1 -89.1(4) . 1_455
B1 C11 C16 K1 86.9(4) . 1_455
C25 O21 C22 C23 36.7(7) . .
K1 O21 C22 C23 -131.0(4) . .
O21 C22 C23 C24 -25.0(7) . .
C22 C23 C24 C25 4.6(8) . .
C22 O21 C25 C24 -34.2(8) . .
K1 O21 C25 C24 131.5(5) . .
C23 C24 C25 O21 17.5(8) . .
